data_7214399
loop_
_publ_author_name
'Ju, Zemin'
'Cao, Dapeng'
'Qin, Ling'
'Zhang, Chuanlei'
'Zhang, Mingdao'
'Shi, Zhiqiang'
'Zheng, Hegen'

_publ_section_title
;
 Syntheses, characterization, and properties of five coordination
 compounds based on the ligand tetrakis(4-pyridyloxymethylene)methane
;
_journal_issue 19
_journal_name_full CrystEngComm
_journal_page_first 3917
_journal_paper_doi 10.1039/c3ce42477d
_journal_volume 16
_journal_year 2014
_chemical_formula_moiety 'C35 H36 N4 O12 Zn2'
_chemical_formula_sum 'C35 H36 N4 O12 Zn2'
_chemical_formula_weight 835.42
_chemical_name_systematic
; 
 ? 
;
_space_group_IT_number 18
_symmetry_cell_setting orthorhombic
_symmetry_space_group_name_Hall 'P 2 2ab'
_symmetry_space_group_name_H-M 'P 21 21 2'
_atom_sites_solution_hydrogens geom
_atom_sites_solution_primary direct
_atom_sites_solution_secondary difmap
_audit_creation_method SHELXL-97
_cell_angle_alpha 90.00
_cell_angle_beta 90.00
_cell_angle_gamma 90.00
_cell_formula_units_Z 2
_cell_length_a 16.397(3)
_cell_length_b 18.642(3)
_cell_length_c 7.9656(13)
_cell_measurement_reflns_used 4725
_cell_measurement_temperature 291(2)
_cell_measurement_theta_max 25.964
_cell_measurement_theta_min 2.480
_cell_volume 2434.9(7)
_computing_structure_refinement 'SHELXL-97 (Sheldrick, 1997)'
_computing_structure_solution 'SHELXS-97 (Sheldrick, 1990)'
_diffrn_ambient_temperature 291(2)
_diffrn_measured_fraction_theta_full 1.000
_diffrn_measured_fraction_theta_max 1.000
_diffrn_radiation_monochromator graphite
_diffrn_radiation_source 'fine-focus sealed tube'
_diffrn_radiation_type MoK\a
_diffrn_radiation_wavelength 0.71073
_diffrn_reflns_av_R_equivalents 0.0373
_diffrn_reflns_av_sigmaI/netI 0.0445
_diffrn_reflns_limit_h_max 8
_diffrn_reflns_limit_h_min -20
_diffrn_reflns_limit_k_max 22
_diffrn_reflns_limit_k_min -22
_diffrn_reflns_limit_l_max 9
_diffrn_reflns_limit_l_min -9
_diffrn_reflns_number 12983
_diffrn_reflns_theta_full 26.00
_diffrn_reflns_theta_max 26.00
_diffrn_reflns_theta_min 2.18
_exptl_absorpt_coefficient_mu 1.036
_exptl_absorpt_correction_T_max 0.8041
_exptl_absorpt_correction_T_min 0.7744
_exptl_absorpt_correction_type multi-scan
_exptl_crystal_density_diffrn 1.139
_exptl_crystal_density_method 'not measured'
_exptl_crystal_F_000 860
_exptl_crystal_size_max 0.26
_exptl_crystal_size_mid 0.24
_exptl_crystal_size_min 0.22
_refine_diff_density_max 0.594
_refine_diff_density_min -0.453
_refine_diff_density_rms 0.085
_refine_ls_abs_structure_details 'Flack H D (1983), Acta Cryst. A39, 876-881'
_refine_ls_abs_structure_Flack 0.011(17)
_refine_ls_extinction_method none
_refine_ls_goodness_of_fit_ref 1.044
_refine_ls_hydrogen_treatment constr
_refine_ls_matrix_type full
_refine_ls_number_parameters 234
_refine_ls_number_reflns 4784
_refine_ls_number_restraints 2
_refine_ls_restrained_S_all 1.044
_refine_ls_R_factor_all 0.0564
_refine_ls_R_factor_gt 0.0528
_refine_ls_shift/su_max 0.000
_refine_ls_shift/su_mean 0.000
_refine_ls_structure_factor_coef Fsqd
_refine_ls_weighting_details 'calc w=1/[\s^2^(Fo^2^)+(0.0862P)^2^+0.5067P] where P=(Fo^2^+2Fc^2^)/3'
_refine_ls_weighting_scheme calc
_refine_ls_wR_factor_gt 0.1338
_refine_ls_wR_factor_ref 0.1366
_reflns_number_gt 4442
_reflns_number_total 4784
_reflns_threshold_expression >2sigma(I)
_cod_data_source_file c3ce42477d2.cif
_cod_data_source_block a
_cod_depositor_comments
;
The following automatic conversions were performed:

'_symmetry_cell_setting' value 'Orthorhombic' changed to
'orthorhombic' according to
/usr/data/users/saulius/crontab/automatic-downloads/rss-feeds/RSC/lib/dictionaries/cif_core.dic
dictionary named 'cif_core.dic' version 2.4.2 from 2011-04-26.

Automatic conversion script
Id: cif_fix_values 2281 2013-09-26 08:29:07Z andrius 

The following automatic conversions were performed:

'_refine_ls_hydrogen_treatment' value 'constra' was replaced with the
value 'constr' as specified in the replacement file
'src/cod-tools/trunk/data/replacement-values/replacement_values.lst'.

Automatic conversion script
Id: cif_fix_values 5376 2017-05-30 11:51:03Z andrius 
;
_cod_original_sg_symbol_H-M P21212
_cod_database_code 7214399

loop_
_symmetry_equiv_pos_as_xyz
'x, y, z'
'-x, -y, z'
'-x+1/2, y+1/2, -z'
'x+1/2, -y+1/2, -z'

loop_
_atom_site_label
_atom_site_type_symbol
_atom_site_fract_x
_atom_site_fract_y
_atom_site_fract_z
_atom_site_U_iso_or_equiv
_atom_site_adp_type
_atom_site_occupancy
_atom_site_symmetry_multiplicity
_atom_site_calc_flag
_atom_site_refinement_flags
C1 C 0.3398(3) 0.6997(3) 0.5914(6) 0.0578(12) Uani 1 1 d .
H1 H 0.3546 0.7374 0.6617 0.069 Uiso 1 1 calc R
C2 C 0.4011(3) 0.6629(3) 0.5061(6) 0.0558(12) Uani 1 1 d .
H2 H 0.4554 0.6764 0.5180 0.067 Uiso 1 1 calc R
C3 C 0.3805(3) 0.6066(2) 0.4048(5) 0.0406(9) Uani 1 1 d U
C4 C 0.2990(2) 0.5889(2) 0.3891(6) 0.0419(9) Uani 1 1 d .
H4 H 0.2829 0.5510 0.3211 0.050 Uiso 1 1 calc R
C5 C 0.2432(3) 0.6279(2) 0.4745(6) 0.0475(10) Uani 1 1 d .
H5 H 0.1886 0.6155 0.4617 0.057 Uiso 1 1 calc R
C6 C 0.1764(3) 0.8818(2) 0.4801(5) 0.0456(9) Uani 1 1 d .
H6 H 0.2103 0.8987 0.5650 0.055 Uiso 1 1 calc R
C7 C 0.1546(3) 0.9278(2) 0.3552(5) 0.0508(11) Uani 1 1 d .
H7 H 0.1730 0.9750 0.3566 0.061 Uiso 1 1 calc R
C8 C 0.1047(2) 0.9039(2) 0.2252(5) 0.0374(8) Uani 1 1 d .
C9 C 0.0826(2) 0.8322(2) 0.2257(5) 0.0386(9) Uani 1 1 d .
H9 H 0.0518 0.8132 0.1384 0.046 Uiso 1 1 calc R
C10 C 0.1067(2) 0.7899(2) 0.3562(5) 0.0412(9) Uani 1 1 d .
H10 H 0.0913 0.7419 0.3540 0.049 Uiso 1 1 calc R
C11 C 0.0182(3) 0.9335(2) -0.0034(5) 0.0388(8) Uani 1 1 d .
H11A H -0.0299 0.9190 0.0588 0.047 Uiso 1 1 calc R
H11B H 0.0348 0.8942 -0.0754 0.047 Uiso 1 1 calc R
C12 C 0.0000 1.0000 -0.1078(6) 0.0317(10) Uani 1 2 d S
C13 C 0.4237(2) 0.5152(2) 0.2165(5) 0.0378(8) Uani 1 1 d .
H13A H 0.3776 0.5268 0.1453 0.045 Uiso 1 1 calc R
H13B H 0.4100 0.4733 0.2828 0.045 Uiso 1 1 calc R
C14 C 0.2496(3) 0.7648(3) 0.9740(6) 0.0577(12) Uani 1 1 d U
C15 C 0.2985(3) 0.7949(3) 1.1129(7) 0.0664(15) Uani 1 1 d .
H15A H 0.2781 0.7766 1.2188 0.080 Uiso 1 1 calc R
H15B H 0.2927 0.8467 1.1140 0.080 Uiso 1 1 calc R
C16 C 0.3879(3) 0.7758(3) 1.0958(6) 0.0538(11) Uani 1 1 d .
H16A H 0.4065 0.7885 0.9841 0.065 Uiso 1 1 calc R
H16B H 0.3946 0.7245 1.1095 0.065 Uiso 1 1 calc R
C17 C -0.0601(3) 0.6855(3) 0.7751(6) 0.0511(11) Uani 1 1 d .
H17A H -0.0572 0.6352 0.8051 0.061 Uiso 1 1 calc R
H17B H -0.0868 0.6888 0.6667 0.061 Uiso 1 1 calc R
C18 C 0.0253(3) 0.7140(3) 0.7582(6) 0.0459(10) Uani 1 1 d .
Zn1 Zn 0.17237(2) 0.74542(2) 0.68840(5) 0.03729(15) Uani 1 1 d .
N1 N 0.2607(2) 0.68329(18) 0.5766(5) 0.0423(8) Uani 1 1 d .
N2 N 0.15094(19) 0.81232(17) 0.4871(4) 0.0365(7) Uani 1 1 d .
O1 O 0.2216(2) 0.7027(2) 0.9736(5) 0.0702(7) Uani 1 1 d U
O2 O 0.2356(2) 0.8057(2) 0.8487(5) 0.0702(7) Uani 1 1 d .
O3 O 0.0472(2) 0.77111(18) 0.8207(5) 0.0608(8) Uani 1 1 d .
O4 O 0.07548(18) 0.67795(17) 0.6719(4) 0.0551(8) Uani 1 1 d .
O5 O 0.08261(18) 0.95217(15) 0.1093(4) 0.0447(7) Uani 1 1 d .
O6 O 0.44237(16) 0.57472(16) 0.3246(4) 0.0465(7) Uani 1 1 d U

loop_
_atom_site_aniso_label
_atom_site_aniso_U_11
_atom_site_aniso_U_22
_atom_site_aniso_U_33
_atom_site_aniso_U_23
_atom_site_aniso_U_13
_atom_site_aniso_U_12
C1 0.044(3) 0.071(3) 0.058(3) -0.026(2) 0.009(2) -0.003(2)
C2 0.031(2) 0.079(3) 0.057(3) -0.025(2) -0.0018(19) -0.002(2)
C3 0.042(2) 0.049(2) 0.030(2) 0.0031(16) 0.0002(16) 0.0009(17)
C4 0.0331(19) 0.042(2) 0.050(2) -0.0055(18) 0.0008(17) -0.0032(16)
C5 0.031(2) 0.052(2) 0.060(3) -0.007(2) -0.0041(19) 0.0026(18)
C6 0.057(3) 0.048(2) 0.0318(19) -0.0057(16) -0.010(2) 0.000(2)
C7 0.065(3) 0.041(2) 0.046(2) 0.0005(17) -0.012(2) -0.012(2)
C8 0.0328(18) 0.043(2) 0.037(2) 0.0014(15) 0.0025(16) 0.0031(15)
C9 0.0361(19) 0.041(2) 0.038(2) -0.0024(16) -0.0093(16) -0.0022(15)
C10 0.040(2) 0.0368(19) 0.047(2) -0.0040(17) -0.0004(18) 0.0007(16)
C11 0.044(2) 0.038(2) 0.0340(19) -0.0008(15) -0.0048(17) -0.0005(17)
C12 0.027(2) 0.037(3) 0.032(3) 0.000 0.000 -0.007(2)
C13 0.0296(18) 0.044(2) 0.039(2) -0.0052(16) 0.0021(16) -0.0039(15)
C14 0.0256(19) 0.090(3) 0.057(3) -0.016(3) -0.0056(18) 0.010(2)
C15 0.049(3) 0.102(4) 0.049(3) -0.020(3) -0.010(2) 0.014(3)
C16 0.040(2) 0.076(3) 0.045(3) -0.014(2) -0.0042(19) 0.004(2)
C17 0.036(2) 0.062(3) 0.055(3) -0.009(2) 0.0099(19) -0.0091(19)
C18 0.035(2) 0.060(3) 0.043(2) 0.0043(19) -0.0029(18) 0.0065(19)
Zn1 0.0324(2) 0.0421(2) 0.0374(2) -0.0013(2) -0.00252(16) 0.00326(18)
N1 0.0327(17) 0.0465(18) 0.048(2) -0.0040(16) 0.0033(15) 0.0047(14)
N2 0.0313(16) 0.0438(17) 0.0345(17) -0.0024(13) -0.0018(13) 0.0056(13)
O1 0.0595(15) 0.0899(19) 0.0612(16) -0.0130(14) -0.0138(13) -0.0010(13)
O2 0.0595(15) 0.0899(19) 0.0612(16) -0.0130(14) -0.0138(13) -0.0010(13)
O3 0.0484(17) 0.0640(19) 0.070(2) -0.0102(18) -0.0015(17) -0.0125(15)
O4 0.0419(16) 0.0634(18) 0.0599(19) -0.0060(16) 0.0165(15) -0.0007(14)
O5 0.0491(16) 0.0446(15) 0.0404(15) 0.0034(12) -0.0144(13) -0.0079(13)
O6 0.0305(13) 0.0637(17) 0.0454(15) -0.0138(14) 0.0055(12) 0.0011(12)

loop_
_atom_type_symbol
_atom_type_description
_atom_type_scat_dispersion_real
_atom_type_scat_dispersion_imag
_atom_type_scat_source
C C 0.0033 0.0016 'International Tables Vol C Tables 4.2.6.8 and 6.1.1.4'
H H 0.0000 0.0000 'International Tables Vol C Tables 4.2.6.8 and 6.1.1.4'
N N 0.0061 0.0033 'International Tables Vol C Tables 4.2.6.8 and 6.1.1.4'
O O 0.0106 0.0060 'International Tables Vol C Tables 4.2.6.8 and 6.1.1.4'
Zn Zn 0.2839 1.4301 'International Tables Vol C Tables 4.2.6.8 and 6.1.1.4'

loop_
_geom_angle_atom_site_label_1
_geom_angle_atom_site_label_2
_geom_angle_atom_site_label_3
_geom_angle
_geom_angle_site_symmetry_1
_geom_angle_site_symmetry_3
N1 C1 C2 122.9(4) . .
N1 C1 H1 118.6 . .
C2 C1 H1 118.6 . .
C3 C2 C1 119.2(4) . .
C3 C2 H2 120.4 . .
C1 C2 H2 120.4 . .
O6 C3 C2 115.8(4) . .
O6 C3 C4 125.8(4) . .
C2 C3 C4 118.4(4) . .
C5 C4 C3 118.8(4) . .
C5 C4 H4 120.6 . .
C3 C4 H4 120.6 . .
N1 C5 C4 124.9(4) . .
N1 C5 H5 117.5 . .
C4 C5 H5 117.5 . .
C7 C6 N2 123.2(4) . .
C7 C6 H6 118.4 . .
N2 C6 H6 118.4 . .
C6 C7 C8 119.8(4) . .
C6 C7 H7 120.1 . .
C8 C7 H7 120.1 . .
O5 C8 C9 125.5(4) . .
O5 C8 C7 117.2(3) . .
C9 C8 C7 117.4(4) . .
C10 C9 C8 119.0(4) . .
C10 C9 H9 120.5 . .
C8 C9 H9 120.5 . .
N2 C10 C9 124.8(4) . .
N2 C10 H10 117.6 . .
C9 C10 H10 117.6 . .
O5 C11 C12 106.8(3) . .
O5 C11 H11A 110.4 . .
C12 C11 H11A 110.4 . .
O5 C11 H11B 110.4 . .
C12 C11 H11B 110.4 . .
H11A C11 H11B 108.6 . .
C11 C12 C11 113.8(4) . 2_575
C11 C12 C13 108.3(2) . 4_465
C11 C12 C13 107.3(2) 2_575 4_465
C11 C12 C13 107.3(2) . 3
C11 C12 C13 108.3(2) 2_575 3
C13 C12 C13 111.9(4) 4_465 3
O6 C13 C12 107.8(3) . 3_545
O6 C13 H13A 110.2 . .
C12 C13 H13A 110.2 3_545 .
O6 C13 H13B 110.2 . .
C12 C13 H13B 110.2 3_545 .
H13A C13 H13B 108.5 . .
O1 C14 O2 119.2(4) . .
O1 C14 C15 123.6(5) . .
O2 C14 C15 117.2(5) . .
C14 C15 C16 111.7(4) . .
C14 C15 H15A 109.3 . .
C16 C15 H15A 109.3 . .
C14 C15 H15B 109.3 . .
C16 C15 H15B 109.3 . .
H15A C15 H15B 107.9 . .
C15 C16 C17 111.8(4) . 4_567
C15 C16 H16A 109.3 . .
C17 C16 H16A 109.3 4_567 .
C15 C16 H16B 109.3 . .
C17 C16 H16B 109.3 4_567 .
H16A C16 H16B 107.9 . .
C18 C17 C16 114.6(4) . 4_467
C18 C17 H17A 108.6 . .
C16 C17 H17A 108.6 4_467 .
C18 C17 H17B 108.6 . .
C16 C17 H17B 108.6 4_467 .
H17A C17 H17B 107.6 . .
O3 C18 O4 119.3(4) . .
O3 C18 C17 122.9(4) . .
O4 C18 C17 117.8(4) . .
O2 Zn1 O4 142.97(15) . .
O2 Zn1 N1 103.24(16) . .
O4 Zn1 N1 100.02(13) . .
O2 Zn1 N2 104.22(15) . .
O4 Zn1 N2 101.01(13) . .
N1 Zn1 N2 97.11(13) . .
C1 N1 C5 115.8(4) . .
C1 N1 Zn1 121.0(3) . .
C5 N1 Zn1 123.0(3) . .
C10 N2 C6 115.6(3) . .
C10 N2 Zn1 120.7(3) . .
C6 N2 Zn1 123.7(3) . .
C14 O2 Zn1 104.9(3) . .
C18 O4 Zn1 98.3(3) . .
C8 O5 C11 118.0(3) . .
C3 O6 C13 117.9(3) . .

loop_
_geom_bond_atom_site_label_1
_geom_bond_atom_site_label_2
_geom_bond_distance
_geom_bond_site_symmetry_2
C1 N1 1.339(6) .
C1 C2 1.394(6) .
C1 H1 0.9300 .
C2 C3 1.367(6) .
C2 H2 0.9300 .
C3 O6 1.338(5) .
C3 C4 1.380(6) .
C4 C5 1.353(6) .
C4 H4 0.9300 .
C5 N1 1.345(5) .
C5 H5 0.9300 .
C6 C7 1.361(6) .
C6 N2 1.363(5) .
C6 H6 0.9300 .
C7 C8 1.393(6) .
C7 H7 0.9300 .
C8 O5 1.339(5) .
C8 C9 1.385(5) .
C9 C10 1.363(5) .
C9 H9 0.9300 .
C10 N2 1.337(5) .
C10 H10 0.9300 .
C11 O5 1.429(5) .
C11 C12 1.522(5) .
C11 H11A 0.9700 .
C11 H11B 0.9700 .
C12 C11 1.522(5) 2_575
C12 C13 1.547(5) 4_465
C12 C13 1.547(5) 3
C13 O6 1.437(5) .
C13 C12 1.547(5) 3_545
C13 H13A 0.9700 .
C13 H13B 0.9700 .
C14 O1 1.245(6) .
C14 O2 1.277(6) .
C14 C15 1.477(7) .
C15 C16 1.515(7) .
C15 H15A 0.9700 .
C15 H15B 0.9700 .
C16 C17 1.517(6) 4_567
C16 H16A 0.9700 .
C16 H16B 0.9700 .
C17 C18 1.503(6) .
C17 C16 1.517(6) 4_467
C17 H17A 0.9700 .
C17 H17B 0.9700 .
C18 O3 1.229(6) .
C18 O4 1.266(5) .
Zn1 O2 1.993(4) .
Zn1 O4 2.030(3) .
Zn1 N1 2.057(3) .
Zn1 N2 2.062(3) .

loop_
_platon_squeeze_void_nr
_platon_squeeze_void_average_x
_platon_squeeze_void_average_y
_platon_squeeze_void_average_z
_platon_squeeze_void_volume
_platon_squeeze_void_count_electrons
_platon_squeeze_void_content
1 0.000 0.500 0.031 381 79 ' '
2 0.500 0.000 -0.068 381 79 ' '
